data_1564333
loop_
_publ_author_name
'McLaughlin, Calum'
'Bitai, Jacqueline'
'Barber, Lydia'
'Slawin, Alexandra'
'Smith, Andrew D.'

_publ_section_title
;
 Catalytic Enantioselective Synthesis of 1,4-Dihydropyridines via the
 Addition of C(1)-Ammonium Enolates to Pyridinium Salts
;
_journal_name_full 'Chemical Science'
_journal_paper_doi 10.1039/D1SC03860E
_journal_year 2021
_chemical_formula_moiety 'C35 H34 Cl2 N2 O3 S'
_chemical_formula_sum 'C35 H34 Cl2 N2 O3 S'
_chemical_formula_weight 633.63
_space_group_crystal_system monoclinic
_space_group_IT_number 15
_space_group_name_Hall '-C 2yc'
_space_group_name_H-M_alt 'C 1 2/c 1'
_atom_sites_solution_hydrogens geom
_atom_sites_solution_primary direct
_atom_sites_solution_secondary difmap
_audit_creation_date 2019-09-26
_audit_creation_method 'by CrystalStructure 4.3'
_audit_update_record
;
2021-06-23 deposited with the CCDC.	2021-08-06 downloaded from the CCDC.
;
_cell_angle_alpha 90.0000
_cell_angle_beta 96.078(3)
_cell_angle_gamma 90.0000
_cell_formula_units_Z 8
_cell_length_a 27.4341(8)
_cell_length_b 14.0679(4)
_cell_length_c 16.1319(5)
_cell_measurement_reflns_used 20689
_cell_measurement_temperature 93
_cell_measurement_theta_max 28.23
_cell_measurement_theta_min 2.00
_cell_volume 6191.0(3)
_computing_cell_refinement 'CrysAlisPro 1.171.39.8d (Rigaku OD, 2015)'
_computing_data_collection 'CrysAlisPro 1.171.39.8d (Rigaku OD, 2015)'
_computing_data_reduction 'CrysAlisPro 1.171.39.8d (Rigaku OD, 2015)'
_computing_molecular_graphics 'CrystalStructure 4.3'
_computing_publication_material 'CrystalStructure 4.3 (Rigaku, 2018)'
_computing_structure_refinement 'SHELXL Version 2018/3 (Sheldrick, 2008)'
_computing_structure_solution 'SHELXT Version 2018/2 (Sheldrick, 2014)'
_diffrn_ambient_temperature 93
_diffrn_detector_area_resol_mean 5.811
_diffrn_measured_fraction_theta_full 0.999
_diffrn_measured_fraction_theta_max 0.872
_diffrn_measurement_device_type 'Rigaku XtaLAB P200'
_diffrn_measurement_method \w
_diffrn_radiation_type 'Mo K\a'
_diffrn_radiation_wavelength 0.71073
_diffrn_reflns_av_R_equivalents 0.0627
_diffrn_reflns_av_unetI/netI 0.0320
_diffrn_reflns_Laue_measured_fraction_full 0.999
_diffrn_reflns_Laue_measured_fraction_max 0.872
_diffrn_reflns_limit_h_max 34
_diffrn_reflns_limit_h_min -36
_diffrn_reflns_limit_k_max 18
_diffrn_reflns_limit_k_min -16
_diffrn_reflns_limit_l_max 21
_diffrn_reflns_limit_l_min -19
_diffrn_reflns_number 35889
_diffrn_reflns_point_group_measured_fraction_full 0.999
_diffrn_reflns_point_group_measured_fraction_max 0.872
_diffrn_reflns_theta_full 25.242
_diffrn_reflns_theta_max 28.304
_diffrn_reflns_theta_min 2.016
_diffrn_standards_number 0
_exptl_absorpt_coefficient_mu 0.316
_exptl_absorpt_correction_T_max 0.991
_exptl_absorpt_correction_T_min 0.667
_exptl_absorpt_correction_type multi-scan
_exptl_absorpt_process_details
;
CrysAlisPro 1.171.39.8d (Rigaku Oxford Diffraction, 2015)
Empirical absorption correction using spherical harmonics,
 implemented in SCALE3 ABSPACK scaling algorithm.
;
_exptl_crystal_colour colourless
_exptl_crystal_density_diffrn 1.360
_exptl_crystal_density_method 'not measured'
_exptl_crystal_description prism
_exptl_crystal_F_000 2656.00
_exptl_crystal_size_max 0.120
_exptl_crystal_size_mid 0.120
_exptl_crystal_size_min 0.030
_refine_diff_density_max 0.37
_refine_diff_density_min -0.39
_refine_ls_extinction_method none
_refine_ls_goodness_of_fit_ref 1.089
_refine_ls_hydrogen_treatment mixed
_refine_ls_number_parameters 393
_refine_ls_number_reflns 6726
_refine_ls_number_restraints 1
_refine_ls_R_factor_all 0.0436
_refine_ls_R_factor_gt 0.0372
_refine_ls_shift/su_max 0.001
_refine_ls_structure_factor_coef Fsqd
_refine_ls_weighting_details 'w = 1/[\s^2^(Fo^2^)+(0.0623P)^2^+2.7228P] where P=(Fo^2^+2Fc^2^)/3'
_refine_ls_weighting_scheme calc
_refine_ls_wR_factor_gt 0.1037
_refine_ls_wR_factor_ref 0.1065
_reflns_Friedel_coverage 0.000
_reflns_number_gt 5755
_reflns_number_total 6726
_reflns_threshold_expression F^2^>2.0\s(F^2^)
_cod_data_source_file d1sc03860e2.cif
_cod_data_source_block 31
_cod_database_code 1564333

loop_
_space_group_symop_operation_xyz
'x, y, z'
'-x, y, -z+1/2'
'x+1/2, y+1/2, z'
'-x+1/2, y+1/2, -z+1/2'
'-x, -y, -z'
'x, -y, z-1/2'
'-x+1/2, -y+1/2, -z'
'x+1/2, -y+1/2, z-1/2'

loop_
_atom_site_label
_atom_site_type_symbol
_atom_site_fract_x
_atom_site_fract_y
_atom_site_fract_z
_atom_site_U_iso_or_equiv
_atom_site_adp_type
_atom_site_occupancy
_atom_site_site_symmetry_order
_atom_site_calc_flag
_atom_site_refinement_flags_posn
_atom_site_refinement_flags_adp
_atom_site_refinement_flags_occupancy
_atom_site_disorder_assembly
_atom_site_disorder_group
Cl1 Cl 0.04604(2) 0.42289(4) 0.52796(3) 0.04317(13) Uani 1 1 d . . . . .
Cl2 Cl 0.10235(2) 0.33265(4) 0.40693(3) 0.04780(14) Uani 1 1 d . . . . .
S3 S 0.22096(2) 0.64843(2) 0.34583(2) 0.01530(10) Uani 1 1 d . . . . .
O3 O 0.23562(3) 0.71794(7) 0.41011(6) 0.0204(2) Uani 1 1 d . . . . .
O4 O 0.23465(4) 0.66825(7) 0.26358(6) 0.0201(2) Uani 1 1 d . . . . .
O21 O 0.18069(4) 0.47529(7) 0.60807(6) 0.0234(2) Uani 1 1 d . . . . .
N1 N 0.29083(4) 0.40514(8) 0.34530(7) 0.0160(2) Uani 1 1 d . . . . .
N22 N 0.21017(4) 0.62002(9) 0.65042(7) 0.0188(2) Uani 1 1 d D . . . .
C2 C 0.27396(4) 0.49471(9) 0.33052(8) 0.0147(3) Uani 1 1 d . . . . .
H2 H 0.284794 0.529273 0.285310 0.018 Uiso 1 1 calc R U . . .
C3 C 0.24234(5) 0.53652(9) 0.37769(8) 0.0148(3) Uani 1 1 d . . . . .
C4 C 0.22502(5) 0.49162(10) 0.45520(8) 0.0155(3) Uani 1 1 d . . . . .
H4 H 0.188443 0.496176 0.449936 0.019 Uiso 1 1 calc R U . . .
C5 C 0.23824(5) 0.38758(10) 0.45366(8) 0.0181(3) Uani 1 1 d . . . . .
H5 H 0.223377 0.345835 0.489851 0.022 Uiso 1 1 calc R U . . .
C6 C 0.26946(5) 0.35078(9) 0.40468(9) 0.0177(3) Uani 1 1 d . . . . .
H6 H 0.277560 0.285268 0.410129 0.021 Uiso 1 1 calc R U . . .
C7 C 0.32880(5) 0.36515(10) 0.29899(9) 0.0181(3) Uani 1 1 d . . . . .
H7A H 0.328633 0.399602 0.245448 0.022 Uiso 1 1 calc R U . . .
H7B H 0.320671 0.297859 0.285963 0.022 Uiso 1 1 calc R U . . .
C8 C 0.38007(5) 0.36985(9) 0.34472(8) 0.0163(3) Uani 1 1 d . . . . .
C9 C 0.39019(5) 0.41124(10) 0.42292(9) 0.0215(3) Uani 1 1 d . . . . .
H9 H 0.364350 0.438130 0.450027 0.026 Uiso 1 1 calc R U . . .
C10 C 0.43781(5) 0.41348(11) 0.46158(9) 0.0255(3) Uani 1 1 d . . . . .
H10 H 0.444410 0.442527 0.514744 0.031 Uiso 1 1 calc R U . . .
C11 C 0.47591(5) 0.37357(12) 0.42315(9) 0.0257(3) Uani 1 1 d . . . . .
H11 H 0.508472 0.375007 0.449871 0.031 Uiso 1 1 calc R U . . .
C12 C 0.46600(5) 0.33166(11) 0.34551(9) 0.0258(3) Uani 1 1 d . . . . .
H12 H 0.491837 0.303867 0.318998 0.031 Uiso 1 1 calc R U . . .
C13 C 0.41859(5) 0.33008(10) 0.30636(9) 0.0209(3) Uani 1 1 d . . . . .
H13 H 0.412196 0.301676 0.252889 0.025 Uiso 1 1 calc R U . . .
C14 C 0.15657(5) 0.63937(9) 0.34224(9) 0.0170(3) Uani 1 1 d . . . . .
C15 C 0.12979(5) 0.60769(10) 0.26973(9) 0.0203(3) Uani 1 1 d . . . . .
H15 H 0.145570 0.592847 0.221699 0.024 Uiso 1 1 calc R U . . .
C16 C 0.07930(5) 0.59817(11) 0.26902(10) 0.0258(3) Uani 1 1 d . . . . .
H16 H 0.060249 0.577465 0.219713 0.031 Uiso 1 1 calc R U . . .
C17 C 0.05658(5) 0.61859(11) 0.33942(11) 0.0284(3) Uani 1 1 d . . . . .
H17 H 0.022089 0.611136 0.338166 0.034 Uiso 1 1 calc R U . . .
C18 C 0.08352(6) 0.64977(11) 0.41178(10) 0.0273(3) Uani 1 1 d . . . . .
H18 H 0.067586 0.663476 0.459891 0.033 Uiso 1 1 calc R U . . .
C19 C 0.13408(5) 0.66096(10) 0.41369(9) 0.0217(3) Uani 1 1 d . . . . .
H19 H 0.152950 0.682902 0.462743 0.026 Uiso 1 1 calc R U . . .
C20 C 0.24525(5) 0.54643(9) 0.53665(8) 0.0151(3) Uani 1 1 d . . . . .
H20 H 0.248132 0.614725 0.520666 0.018 Uiso 1 1 calc R U . . .
C21 C 0.20834(5) 0.54258(10) 0.60131(8) 0.0161(3) Uani 1 1 d . . . . .
C23 C 0.17643(5) 0.63713(10) 0.71294(9) 0.0208(3) Uani 1 1 d . . . . .
H23A H 0.192995 0.676968 0.758049 0.025 Uiso 1 1 calc R U . . .
H23B H 0.168080 0.575636 0.737735 0.025 Uiso 1 1 calc R U . . .
C24 C 0.12946(5) 0.68612(10) 0.67736(8) 0.0194(3) Uani 1 1 d . . . . .
C25 C 0.13093(5) 0.77027(11) 0.63273(9) 0.0248(3) Uani 1 1 d . . . . .
H25 H 0.161647 0.797087 0.623336 0.030 Uiso 1 1 calc R U . . .
C26 C 0.08774(6) 0.81562(12) 0.60167(10) 0.0319(4) Uani 1 1 d . . . . .
H26 H 0.089089 0.873353 0.571442 0.038 Uiso 1 1 calc R U . . .
C27 C 0.04274(6) 0.77674(13) 0.61473(10) 0.0339(4) Uani 1 1 d . . . . .
H27 H 0.013233 0.807639 0.593533 0.041 Uiso 1 1 calc R U . . .
C28 C 0.04108(6) 0.69295(14) 0.65868(11) 0.0371(4) Uani 1 1 d . . . . .
H28 H 0.010373 0.665848 0.667727 0.045 Uiso 1 1 calc R U . . .
C29 C 0.08422(6) 0.64827(12) 0.68964(10) 0.0295(3) Uani 1 1 d . . . . .
H29 H 0.082709 0.590580 0.719875 0.035 Uiso 1 1 calc R U . . .
C30 C 0.29552(5) 0.51592(10) 0.57583(8) 0.0160(3) Uani 1 1 d . . . . .
C31 C 0.30279(5) 0.43171(10) 0.62126(8) 0.0188(3) Uani 1 1 d . . . . .
H31 H 0.275891 0.390221 0.625894 0.023 Uiso 1 1 calc R U . . .
C32 C 0.34896(5) 0.40775(10) 0.65986(8) 0.0206(3) Uani 1 1 d . . . . .
H32 H 0.353227 0.349761 0.689927 0.025 Uiso 1 1 calc R U . . .
C33 C 0.38910(5) 0.46788(11) 0.65497(8) 0.0203(3) Uani 1 1 d . . . . .
C34 C 0.38178(5) 0.55137(10) 0.60945(8) 0.0198(3) Uani 1 1 d . . . . .
H34 H 0.408656 0.592965 0.605035 0.024 Uiso 1 1 calc R U . . .
C35 C 0.33568(5) 0.57528(10) 0.57010(8) 0.0179(3) Uani 1 1 d . . . . .
H35 H 0.331623 0.632649 0.539071 0.021 Uiso 1 1 calc R U . . .
C36 C 0.43860(5) 0.44288(12) 0.69966(10) 0.0288(3) Uani 1 1 d . . . . .
H36A H 0.464113 0.479438 0.675740 0.035 Uiso 1 1 calc R U . . .
H36B H 0.444753 0.374787 0.693246 0.035 Uiso 1 1 calc R U . . .
H36C H 0.439072 0.458182 0.759007 0.035 Uiso 1 1 calc R U . . .
C41 C 0.09597(6) 0.34797(11) 0.51402(10) 0.0289(3) Uani 1 1 d . . . . .
H41A H 0.090872 0.285315 0.539689 0.035 Uiso 1 1 calc R U . . .
H41B H 0.126417 0.375892 0.542341 0.035 Uiso 1 1 calc R U . . .
H22 H 0.2305(6) 0.6728(10) 0.6361(12) 0.048(6) Uiso 1 1 d D . . . .

loop_
_atom_site_aniso_label
_atom_site_aniso_U_11
_atom_site_aniso_U_22
_atom_site_aniso_U_33
_atom_site_aniso_U_23
_atom_site_aniso_U_13
_atom_site_aniso_U_12
Cl1 0.0446(3) 0.0502(3) 0.0371(3) 0.00509(19) 0.01547(19) 0.0176(2)
Cl2 0.0342(2) 0.0696(3) 0.0407(3) -0.0207(2) 0.00916(19) 0.0016(2)
S3 0.01543(17) 0.01495(17) 0.01580(18) 0.00143(11) 0.00298(12) 0.00118(11)
O3 0.0230(5) 0.0170(5) 0.0214(5) -0.0013(4) 0.0025(4) -0.0025(4)
O4 0.0218(5) 0.0201(5) 0.0194(5) 0.0059(4) 0.0065(4) 0.0041(4)
O21 0.0238(5) 0.0272(6) 0.0202(5) -0.0009(4) 0.0070(4) -0.0071(4)
N1 0.0158(5) 0.0165(6) 0.0160(6) 0.0004(4) 0.0029(4) 0.0014(4)
N22 0.0179(6) 0.0205(6) 0.0191(6) 0.0000(5) 0.0079(5) 0.0002(4)
C2 0.0135(6) 0.0157(6) 0.0144(6) 0.0013(5) -0.0002(5) -0.0017(5)
C3 0.0136(6) 0.0153(6) 0.0150(6) 0.0013(5) -0.0007(5) -0.0007(5)
C4 0.0136(6) 0.0199(7) 0.0131(6) 0.0015(5) 0.0018(5) -0.0009(5)
C5 0.0196(6) 0.0184(7) 0.0158(7) 0.0045(5) 0.0004(5) -0.0041(5)
C6 0.0194(6) 0.0149(6) 0.0183(7) 0.0025(5) -0.0008(5) -0.0017(5)
C7 0.0182(6) 0.0185(7) 0.0178(7) -0.0031(5) 0.0028(5) 0.0031(5)
C8 0.0169(6) 0.0139(6) 0.0184(7) 0.0018(5) 0.0026(5) 0.0009(5)
C9 0.0187(7) 0.0232(7) 0.0231(7) -0.0039(6) 0.0042(5) 0.0027(5)
C10 0.0222(7) 0.0326(8) 0.0215(7) -0.0047(6) 0.0013(6) -0.0015(6)
C11 0.0166(7) 0.0362(9) 0.0242(8) 0.0053(6) 0.0019(6) 0.0015(6)
C12 0.0208(7) 0.0337(8) 0.0242(8) 0.0049(6) 0.0080(6) 0.0088(6)
C13 0.0235(7) 0.0219(7) 0.0179(7) 0.0001(5) 0.0053(5) 0.0042(5)
C14 0.0160(6) 0.0155(6) 0.0200(7) 0.0016(5) 0.0044(5) 0.0032(5)
C15 0.0207(7) 0.0198(7) 0.0203(7) -0.0004(5) 0.0019(5) 0.0041(5)
C16 0.0216(7) 0.0251(8) 0.0295(8) -0.0010(6) -0.0026(6) 0.0026(6)
C17 0.0165(7) 0.0272(8) 0.0421(9) 0.0020(7) 0.0053(6) 0.0030(6)
C18 0.0231(7) 0.0294(8) 0.0315(9) -0.0019(6) 0.0124(6) 0.0039(6)
C19 0.0221(7) 0.0222(7) 0.0214(7) -0.0027(6) 0.0050(6) 0.0023(5)
C20 0.0143(6) 0.0172(6) 0.0141(6) 0.0007(5) 0.0028(5) 0.0000(5)
C21 0.0132(6) 0.0217(7) 0.0131(6) 0.0038(5) 0.0003(5) 0.0024(5)
C23 0.0219(7) 0.0247(7) 0.0167(7) -0.0003(5) 0.0062(5) 0.0056(5)
C24 0.0225(7) 0.0226(7) 0.0133(6) -0.0035(5) 0.0033(5) 0.0049(5)
C25 0.0256(7) 0.0253(8) 0.0236(8) 0.0010(6) 0.0034(6) 0.0012(6)
C26 0.0379(9) 0.0305(9) 0.0269(8) 0.0055(7) 0.0024(7) 0.0098(7)
C27 0.0273(8) 0.0517(11) 0.0228(8) 0.0017(7) 0.0030(6) 0.0187(7)
C28 0.0206(8) 0.0566(12) 0.0349(9) 0.0061(8) 0.0070(7) 0.0024(7)
C29 0.0262(8) 0.0329(9) 0.0304(9) 0.0078(7) 0.0078(6) 0.0018(6)
C30 0.0137(6) 0.0228(7) 0.0118(6) -0.0021(5) 0.0027(5) 0.0013(5)
C31 0.0177(6) 0.0230(7) 0.0159(7) -0.0008(5) 0.0034(5) -0.0017(5)
C32 0.0234(7) 0.0225(7) 0.0159(7) 0.0012(5) 0.0026(5) 0.0038(5)
C33 0.0161(6) 0.0287(7) 0.0163(7) -0.0042(6) 0.0019(5) 0.0046(5)
C34 0.0157(6) 0.0259(7) 0.0185(7) -0.0046(5) 0.0042(5) -0.0031(5)
C35 0.0191(6) 0.0201(7) 0.0150(7) -0.0010(5) 0.0044(5) 0.0007(5)
C36 0.0187(7) 0.0394(9) 0.0273(8) -0.0007(7) -0.0016(6) 0.0064(6)
C41 0.0251(8) 0.0282(8) 0.0327(9) -0.0007(6) 0.0000(6) -0.0002(6)

loop_
_atom_type_symbol
_atom_type_description
_atom_type_scat_dispersion_real
_atom_type_scat_dispersion_imag
_atom_type_scat_source
C C 0.0033 0.0016
;
International Tables for Crystallography
(Vol. C, Tables 4.2.6.8 and 6.1.1.4)
;
H H 0.0000 0.0000
;
International Tables for Crystallography
(Vol. C, Table 6.1.1.4)
;
N N 0.0061 0.0033
;
International Tables for Crystallography
(Vol. C, Tables 4.2.6.8 and 6.1.1.4)
;
O O 0.0106 0.0060
;
International Tables for Crystallography
(Vol. C, Tables 4.2.6.8 and 6.1.1.4)
;
S S 0.1246 0.1234
;
International Tables for Crystallography
(Vol. C, Tables 4.2.6.8 and 6.1.1.4)
;
Cl Cl 0.1484 0.1585
;
International Tables for Crystallography
(Vol. C, Tables 4.2.6.8 and 6.1.1.4)
;

loop_
_geom_angle_atom_site_label_1
_geom_angle_atom_site_label_2
_geom_angle_atom_site_label_3
_geom_angle
_geom_angle_site_symmetry_1
_geom_angle_site_symmetry_3
_geom_angle_publ_flag
O4 S3 O3 116.57(6) . . ?
O4 S3 C3 109.51(6) . . ?
O3 S3 C3 109.85(6) . . ?
O4 S3 C14 109.90(6) . . ?
O3 S3 C14 105.84(6) . . ?
C3 S3 C14 104.44(6) . . ?
C2 N1 C6 117.89(11) . . ?
C2 N1 C7 121.21(11) . . ?
C6 N1 C7 120.87(11) . . ?
C21 N22 C23 123.63(12) . . ?
C21 N22 H22 117.8(12) . . ?
C23 N22 H22 117.4(13) . . ?
C3 C2 N1 122.33(12) . . ?
C3 C2 H2 118.8 . . ?
N1 C2 H2 118.8 . . ?
C2 C3 C4 123.95(12) . . ?
C2 C3 S3 116.45(10) . . ?
C4 C3 S3 119.60(10) . . ?
C5 C4 C3 107.02(11) . . ?
C5 C4 C20 115.15(11) . . ?
C3 C4 C20 111.70(11) . . ?
C5 C4 H4 107.6 . . ?
C3 C4 H4 107.6 . . ?
C20 C4 H4 107.6 . . ?
C6 C5 C4 123.95(12) . . ?
C6 C5 H5 118.0 . . ?
C4 C5 H5 118.0 . . ?
C5 C6 N1 122.41(12) . . ?
C5 C6 H6 118.8 . . ?
N1 C6 H6 118.8 . . ?
N1 C7 C8 114.18(11) . . ?
N1 C7 H7A 108.7 . . ?
C8 C7 H7A 108.7 . . ?
N1 C7 H7B 108.7 . . ?
C8 C7 H7B 108.7 . . ?
H7A C7 H7B 107.6 . . ?
C9 C8 C13 118.80(12) . . ?
C9 C8 C7 122.99(12) . . ?
C13 C8 C7 118.20(12) . . ?
C10 C9 C8 120.37(13) . . ?
C10 C9 H9 119.8 . . ?
C8 C9 H9 119.8 . . ?
C9 C10 C11 120.51(14) . . ?
C9 C10 H10 119.7 . . ?
C11 C10 H10 119.7 . . ?
C12 C11 C10 119.38(14) . . ?
C12 C11 H11 120.3 . . ?
C10 C11 H11 120.3 . . ?
C13 C12 C11 120.29(13) . . ?
C13 C12 H12 119.9 . . ?
C11 C12 H12 119.9 . . ?
C12 C13 C8 120.65(13) . . ?
C12 C13 H13 119.7 . . ?
C8 C13 H13 119.7 . . ?
C15 C14 C19 121.64(13) . . ?
C15 C14 S3 119.31(10) . . ?
C19 C14 S3 119.00(11) . . ?
C14 C15 C16 118.44(13) . . ?
C14 C15 H15 120.8 . . ?
C16 C15 H15 120.8 . . ?
C17 C16 C15 120.58(14) . . ?
C17 C16 H16 119.7 . . ?
C15 C16 H16 119.7 . . ?
C16 C17 C18 120.76(14) . . ?
C16 C17 H17 119.6 . . ?
C18 C17 H17 119.6 . . ?
C17 C18 C19 119.72(14) . . ?
C17 C18 H18 120.1 . . ?
C19 C18 H18 120.1 . . ?
C18 C19 C14 118.86(14) . . ?
C18 C19 H19 120.6 . . ?
C14 C19 H19 120.6 . . ?
C30 C20 C21 110.13(10) . . ?
C30 C20 C4 115.73(11) . . ?
C21 C20 C4 110.59(10) . . ?
C30 C20 H20 106.6 . . ?
C21 C20 H20 106.6 . . ?
C4 C20 H20 106.6 . . ?
O21 C21 N22 123.94(12) . . ?
O21 C21 C20 123.29(12) . . ?
N22 C21 C20 112.76(11) . . ?
N22 C23 C24 112.85(11) . . ?
N22 C23 H23A 109.0 . . ?
C24 C23 H23A 109.0 . . ?
N22 C23 H23B 109.0 . . ?
C24 C23 H23B 109.0 . . ?
H23A C23 H23B 107.8 . . ?
C29 C24 C25 118.56(13) . . ?
C29 C24 C23 120.59(13) . . ?
C25 C24 C23 120.85(13) . . ?
C24 C25 C26 120.49(14) . . ?
C24 C25 H25 119.8 . . ?
C26 C25 H25 119.8 . . ?
C27 C26 C25 120.15(15) . . ?
C27 C26 H26 119.9 . . ?
C25 C26 H26 119.9 . . ?
C28 C27 C26 119.58(15) . . ?
C28 C27 H27 120.2 . . ?
C26 C27 H27 120.2 . . ?
C27 C28 C29 119.99(16) . . ?
C27 C28 H28 120.0 . . ?
C29 C28 H28 120.0 . . ?
C24 C29 C28 121.23(15) . . ?
C24 C29 H29 119.4 . . ?
C28 C29 H29 119.4 . . ?
C35 C30 C31 118.25(12) . . ?
C35 C30 C20 119.55(12) . . ?
C31 C30 C20 122.13(12) . . ?
C32 C31 C30 120.85(13) . . ?
C32 C31 H31 119.6 . . ?
C30 C31 H31 119.6 . . ?
C31 C32 C33 120.88(13) . . ?
C31 C32 H32 119.6 . . ?
C33 C32 H32 119.6 . . ?
C34 C33 C32 118.11(12) . . ?
C34 C33 C36 121.46(13) . . ?
C32 C33 C36 120.42(13) . . ?
C33 C34 C35 121.21(13) . . ?
C33 C34 H34 119.4 . . ?
C35 C34 H34 119.4 . . ?
C30 C35 C34 120.70(13) . . ?
C30 C35 H35 119.7 . . ?
C34 C35 H35 119.7 . . ?
C33 C36 H36A 109.5 . . ?
C33 C36 H36B 109.5 . . ?
H36A C36 H36B 109.5 . . ?
C33 C36 H36C 109.5 . . ?
H36A C36 H36C 109.5 . . ?
H36B C36 H36C 109.5 . . ?
Cl1 C41 Cl2 110.89(9) . . ?
Cl1 C41 H41A 109.5 . . ?
Cl2 C41 H41A 109.5 . . ?
Cl1 C41 H41B 109.5 . . ?
Cl2 C41 H41B 109.5 . . ?
H41A C41 H41B 108.1 . . ?

loop_
_geom_bond_atom_site_label_1
_geom_bond_atom_site_label_2
_geom_bond_distance
_geom_bond_site_symmetry_2
_geom_bond_publ_flag
Cl1 C41 1.7615(16) . ?
Cl2 C41 1.7680(17) . ?
S3 O4 1.4439(10) . ?
S3 O3 1.4508(10) . ?
S3 C3 1.7387(13) . ?
S3 C14 1.7657(13) . ?
O21 C21 1.2250(17) . ?
N1 C2 1.3549(17) . ?
N1 C6 1.4018(17) . ?
N1 C7 1.4574(17) . ?
N22 C21 1.3449(18) . ?
N22 C23 1.4594(17) . ?
N22 H22 0.971(5) . ?
C2 C3 1.3482(18) . ?
C2 H2 0.9500 . ?
C3 C4 1.5212(18) . ?
C4 C5 1.5089(19) . ?
C4 C20 1.5732(17) . ?
C4 H4 1.0000 . ?
C5 C6 1.330(2) . ?
C5 H5 0.9500 . ?
C6 H6 0.9500 . ?
C7 C8 1.5189(18) . ?
C7 H7A 0.9900 . ?
C7 H7B 0.9900 . ?
C8 C9 1.3906(19) . ?
C8 C13 1.3968(19) . ?
C9 C10 1.387(2) . ?
C9 H9 0.9500 . ?
C10 C11 1.389(2) . ?
C10 H10 0.9500 . ?
C11 C12 1.385(2) . ?
C11 H11 0.9500 . ?
C12 C13 1.385(2) . ?
C12 H12 0.9500 . ?
C13 H13 0.9500 . ?
C14 C15 1.387(2) . ?
C14 C19 1.3972(19) . ?
C15 C16 1.390(2) . ?
C15 H15 0.9500 . ?
C16 C17 1.382(2) . ?
C16 H16 0.9500 . ?
C17 C18 1.385(2) . ?
C17 H17 0.9500 . ?
C18 C19 1.393(2) . ?
C18 H18 0.9500 . ?
C19 H19 0.9500 . ?
C20 C30 1.5169(17) . ?
C20 C21 1.5297(17) . ?
C20 H20 1.0000 . ?
C23 C24 1.5193(19) . ?
C23 H23A 0.9900 . ?
C23 H23B 0.9900 . ?
C24 C29 1.384(2) . ?
C24 C25 1.388(2) . ?
C25 C26 1.392(2) . ?
C25 H25 0.9500 . ?
C26 C27 1.387(2) . ?
C26 H26 0.9500 . ?
C27 C28 1.379(3) . ?
C27 H27 0.9500 . ?
C28 C29 1.386(2) . ?
C28 H28 0.9500 . ?
C29 H29 0.9500 . ?
C30 C35 1.3933(19) . ?
C30 C31 1.3963(19) . ?
C31 C32 1.3923(19) . ?
C31 H31 0.9500 . ?
C32 C33 1.397(2) . ?
C32 H32 0.9500 . ?
C33 C34 1.388(2) . ?
C33 C36 1.5103(19) . ?
C34 C35 1.3948(19) . ?
C34 H34 0.9500 . ?
C35 H35 0.9500 . ?
C36 H36A 0.9800 . ?
C36 H36B 0.9800 . ?
C36 H36C 0.9800 . ?
C41 H41A 0.9900 . ?
C41 H41B 0.9900 . ?

loop_
_geom_hbond_atom_site_label_D
_geom_hbond_atom_site_label_H
_geom_hbond_atom_site_label_A
_geom_hbond_site_symmetry_D
_geom_hbond_site_symmetry_H
_geom_hbond_site_symmetry_A
_geom_hbond_distance_DA
_geom_hbond_distance_DH
_geom_hbond_distance_HA
_geom_hbond_angle_DHA
_geom_hbond_publ_flag
N22 H22 O3 . . 7_566 2.9443(16) 0.971(16) 1.982(17) 170.6(16) no

loop_
_geom_torsion_atom_site_label_1
_geom_torsion_atom_site_label_2
_geom_torsion_atom_site_label_3
_geom_torsion_atom_site_label_4
_geom_torsion
_geom_torsion_site_symmetry_1
_geom_torsion_site_symmetry_2
_geom_torsion_site_symmetry_3
_geom_torsion_site_symmetry_4
_geom_torsion_publ_flag
C6 N1 C2 C3 8.55(18) . . . . ?
C7 N1 C2 C3 -173.56(12) . . . . ?
N1 C2 C3 C4 4.4(2) . . . . ?
N1 C2 C3 S3 -175.58(10) . . . . ?
O4 S3 C3 C2 10.88(12) . . . . ?
O3 S3 C3 C2 -118.35(10) . . . . ?
C14 S3 C3 C2 128.54(10) . . . . ?
O4 S3 C3 C4 -169.12(10) . . . . ?
O3 S3 C3 C4 61.65(11) . . . . ?
C14 S3 C3 C4 -51.46(11) . . . . ?
C2 C3 C4 C5 -14.97(17) . . . . ?
S3 C3 C4 C5 165.02(9) . . . . ?
C2 C3 C4 C20 111.91(14) . . . . ?
S3 C3 C4 C20 -68.09(13) . . . . ?
C3 C4 C5 C6 14.78(17) . . . . ?
C20 C4 C5 C6 -110.03(14) . . . . ?
C4 C5 C6 N1 -4.3(2) . . . . ?
C2 N1 C6 C5 -8.74(19) . . . . ?
C7 N1 C6 C5 173.36(12) . . . . ?
C2 N1 C7 C8 98.43(14) . . . . ?
C6 N1 C7 C8 -83.74(15) . . . . ?
N1 C7 C8 C9 -1.83(19) . . . . ?
N1 C7 C8 C13 177.73(12) . . . . ?
C13 C8 C9 C10 0.5(2) . . . . ?
C7 C8 C9 C10 -179.94(13) . . . . ?
C8 C9 C10 C11 -0.7(2) . . . . ?
C9 C10 C11 C12 0.2(2) . . . . ?
C10 C11 C12 C13 0.4(2) . . . . ?
C11 C12 C13 C8 -0.6(2) . . . . ?
C9 C8 C13 C12 0.1(2) . . . . ?
C7 C8 C13 C12 -179.46(13) . . . . ?
O4 S3 C14 C15 29.54(13) . . . . ?
O3 S3 C14 C15 156.20(11) . . . . ?
C3 S3 C14 C15 -87.85(12) . . . . ?
O4 S3 C14 C19 -152.83(11) . . . . ?
O3 S3 C14 C19 -26.17(13) . . . . ?
C3 S3 C14 C19 89.78(12) . . . . ?
C19 C14 C15 C16 0.4(2) . . . . ?
S3 C14 C15 C16 177.99(11) . . . . ?
C14 C15 C16 C17 -0.9(2) . . . . ?
C15 C16 C17 C18 0.6(2) . . . . ?
C16 C17 C18 C19 0.2(2) . . . . ?
C17 C18 C19 C14 -0.6(2) . . . . ?
C15 C14 C19 C18 0.3(2) . . . . ?
S3 C14 C19 C18 -177.24(11) . . . . ?
C5 C4 C20 C30 35.75(15) . . . . ?
C3 C4 C20 C30 -86.58(14) . . . . ?
C5 C4 C20 C21 -90.34(13) . . . . ?
C3 C4 C20 C21 147.33(11) . . . . ?
C23 N22 C21 O21 -5.6(2) . . . . ?
C23 N22 C21 C20 175.36(11) . . . . ?
C30 C20 C21 O21 -97.29(15) . . . . ?
C4 C20 C21 O21 31.87(17) . . . . ?
C30 C20 C21 N22 81.71(14) . . . . ?
C4 C20 C21 N22 -149.13(11) . . . . ?
C21 N22 C23 C24 -86.46(16) . . . . ?
N22 C23 C24 C29 127.42(15) . . . . ?
N22 C23 C24 C25 -53.35(18) . . . . ?
C29 C24 C25 C26 0.4(2) . . . . ?
C23 C24 C25 C26 -178.80(13) . . . . ?
C24 C25 C26 C27 -0.3(2) . . . . ?
C25 C26 C27 C28 0.0(3) . . . . ?
C26 C27 C28 C29 0.2(3) . . . . ?
C25 C24 C29 C28 -0.3(2) . . . . ?
C23 C24 C29 C28 178.98(15) . . . . ?
C27 C28 C29 C24 0.0(3) . . . . ?
C21 C20 C30 C35 -126.16(13) . . . . ?
C4 C20 C30 C35 107.52(14) . . . . ?
C21 C20 C30 C31 50.76(16) . . . . ?
C4 C20 C30 C31 -75.57(16) . . . . ?
C35 C30 C31 C32 0.0(2) . . . . ?
C20 C30 C31 C32 -176.91(12) . . . . ?
C30 C31 C32 C33 0.8(2) . . . . ?
C31 C32 C33 C34 -1.0(2) . . . . ?
C31 C32 C33 C36 177.79(13) . . . . ?
C32 C33 C34 C35 0.5(2) . . . . ?
C36 C33 C34 C35 -178.31(13) . . . . ?
C31 C30 C35 C34 -0.58(19) . . . . ?
C20 C30 C35 C34 176.46(12) . . . . ?
C33 C34 C35 C30 0.3(2) . . . . ?
